data_7011154
loop_
_publ_author_name
'Cunha, S\'onia M. P. R. M.'
'Guedes da Silva, M. F\'atima C.'
'Pombeiro, Armando J. L.'

_publ_section_title
;
 Activation of cyanamide by a molybdenum(0) diphosphinic centre.
 Formation of cyanoimide and its reactivity with electrophiles
;
_journal_issue 8
_journal_name_full 'Journal of the Chemical Society, Dalton Transactions'
_journal_page_first 1791
_journal_paper_doi 10.1039/b108165a
_journal_year 2002
_chemical_formula_sum 'C56 H53 B F4 Mo N4 O P4'
_chemical_formula_weight 1104.65
_space_group_IT_number 14
_symmetry_cell_setting monoclinic
_symmetry_space_group_name_Hall '-P 2yn'
_symmetry_space_group_name_H-M 'P 1 21/n 1'
_atom_sites_solution_hydrogens geom
_atom_sites_solution_primary direct
_atom_sites_solution_secondary difmap
_audit_creation_method SHELXL-97
_cell_angle_alpha 90.00
_cell_angle_beta 90.85(3)
_cell_angle_gamma 90.00
_cell_formula_units_Z 4
_cell_length_a 11.778(2)
_cell_length_b 21.290(4)
_cell_length_c 22.115(4)
_cell_measurement_reflns_used 24
_cell_measurement_temperature 293(2)
_cell_measurement_theta_max 12.8
_cell_measurement_theta_min 12.2
_cell_volume 5544.8(17)
_computing_structure_refinement 'SHELXL-97 (Sheldrick, 1997)'
_computing_structure_solution 'SHELXS-97 (Sheldrick, 1990)'
_diffrn_ambient_temperature 293(2)
_diffrn_measured_fraction_theta_full 0.278
_diffrn_measured_fraction_theta_max 0.278
_diffrn_measurement_device_type CAD4
_diffrn_measurement_method theta/2theta
_diffrn_radiation_monochromator filter
_diffrn_radiation_source 'fine-focus sealed tube'
_diffrn_radiation_type MoK\a
_diffrn_radiation_wavelength 0.71073
_diffrn_reflns_av_R_equivalents 0.0155
_diffrn_reflns_av_sigmaI/netI 0.0313
_diffrn_reflns_limit_h_max 12
_diffrn_reflns_limit_h_min -12
_diffrn_reflns_limit_k_max 0
_diffrn_reflns_limit_k_min -22
_diffrn_reflns_limit_l_max 0
_diffrn_reflns_limit_l_min -23
_diffrn_reflns_number 7930
_diffrn_reflns_theta_full 22.46
_diffrn_reflns_theta_max 22.46
_diffrn_reflns_theta_min 1.84
_diffrn_standards_decay_% 2
_diffrn_standards_interval_time 100
_diffrn_standards_number 3
_exptl_absorpt_coefficient_mu 0.407
_exptl_absorpt_correction_T_max 0.9304
_exptl_absorpt_correction_T_min 0.8673
_exptl_absorpt_correction_type none
_exptl_crystal_colour dark_brown
_exptl_crystal_density_diffrn 1.323
_exptl_crystal_density_method 'not measured'
_exptl_crystal_description prism
_exptl_crystal_F_000 2272
_exptl_crystal_size_max 0.36
_exptl_crystal_size_mid 0.22
_exptl_crystal_size_min 0.18
_refine_diff_density_max 0.543
_refine_diff_density_min -0.326
_refine_diff_density_rms 0.074
_refine_ls_extinction_method none
_refine_ls_goodness_of_fit_ref 1.101
_refine_ls_hydrogen_treatment mixed
_refine_ls_matrix_type full
_refine_ls_number_parameters 621
_refine_ls_number_reflns 2003
_refine_ls_number_restraints 0
_refine_ls_restrained_S_all 1.101
_refine_ls_R_factor_all 0.0468
_refine_ls_R_factor_gt 0.0468
_refine_ls_shift/su_max 0.773
_refine_ls_shift/su_mean 0.086
_refine_ls_structure_factor_coef Fsqd
_refine_ls_weighting_details 'calc w=1/[\s^2^(Fo^2^)+(0.1112P)^2^+7.0505P] where P=(Fo^2^+2Fc^2^)/3'
_refine_ls_weighting_scheme calc
_refine_ls_wR_factor_gt 0.1210
_refine_ls_wR_factor_ref 0.1210
_reflns_number_gt 2003
_reflns_number_total 2003
_reflns_threshold_expression >2sigma(I)
_cod_data_source_file b108165a.txt
_cod_data_source_block pmb03
_cod_original_sg_symbol_H-M P21/n
_cod_database_code 7011154

loop_
_symmetry_equiv_pos_as_xyz
'x, y, z'
'-x+1/2, y+1/2, -z+1/2'
'-x, -y, -z'
'x-1/2, -y-1/2, z-1/2'

loop_
_atom_site_label
_atom_site_type_symbol
_atom_site_fract_x
_atom_site_fract_y
_atom_site_fract_z
_atom_site_U_iso_or_equiv
_atom_site_adp_type
_atom_site_occupancy
_atom_site_symmetry_multiplicity
_atom_site_calc_flag
_atom_site_refinement_flags
_atom_site_disorder_assembly
_atom_site_disorder_group
Mo Mo 0.23399(11) 0.12955(6) 0.33598(7) 0.0439(5) Uani 1 1 d . . .
P1 P 0.0814(3) 0.09947(19) 0.4133(2) 0.0486(12) Uani 1 1 d . . .
P2 P 0.1735(3) 0.02196(19) 0.2963(2) 0.0486(12) Uani 1 1 d . . .
P3 P 0.3902(3) 0.1579(2) 0.2615(2) 0.0506(12) Uani 1 1 d . . .
P4 P 0.2633(4) 0.24502(19) 0.3610(2) 0.0497(13) Uani 1 1 d . . .
N1 N 0.1129(13) 0.1602(7) 0.2753(9) 0.052(5) Uani 1 1 d . . .
N2 N -0.020(2) 0.1970(12) 0.2070(13) 0.175(11) Uani 1 1 d . . .
N3 N 0.3449(10) 0.1047(6) 0.3876(6) 0.055(4) Uani 1 1 d . . .
N4 N 0.5030(13) 0.0749(10) 0.4580(10) 0.128(8) Uani 1 1 d . . .
C1 C 0.1337(13) 0.0947(8) 0.4917(8) 0.049(4) Uani 1 1 d . . .
C2 C 0.2180(13) 0.0507(8) 0.5060(9) 0.056(5) Uani 1 1 d . . .
C3 C 0.2640(14) 0.0485(10) 0.5612(13) 0.074(6) Uani 1 1 d . . .
C4 C 0.2288(17) 0.0847(12) 0.6062(10) 0.077(6) Uani 1 1 d . . .
C5 C 0.1453(16) 0.1305(10) 0.5932(10) 0.078(5) Uani 1 1 d . . .
C6 C 0.0993(13) 0.1345(8) 0.5367(9) 0.061(5) Uani 1 1 d . . .
C7 C -0.0555(12) 0.1405(8) 0.4204(7) 0.053(5) Uani 1 1 d . . .
C8 C -0.0816(13) 0.1924(8) 0.3861(9) 0.061(5) Uani 1 1 d . . .
C9 C -0.1867(17) 0.2223(9) 0.3929(10) 0.081(6) Uani 1 1 d . . .
C10 C -0.2647(14) 0.1969(10) 0.4338(11) 0.072(6) Uani 1 1 d . . .
C11 C -0.2404(15) 0.1469(10) 0.4668(10) 0.075(6) Uani 1 1 d . . .
C12 C -0.1363(14) 0.1155(7) 0.4600(8) 0.067(5) Uani 1 1 d . . .
C13 C 0.1571(16) 0.0067(8) 0.2176(9) 0.061(5) Uani 1 1 d . . .
C14 C 0.0650(19) 0.0253(11) 0.1862(11) 0.091(7) Uani 1 1 d . . .
C15 C 0.050(2) 0.0186(16) 0.1237(17) 0.130(11) Uani 1 1 d . . .
C16 C 0.131(4) -0.0137(15) 0.0941(13) 0.151(14) Uani 1 1 d . . .
C17 C 0.231(3) -0.0334(11) 0.1260(17) 0.119(9) Uani 1 1 d . . .
C18 C 0.240(2) -0.0230(11) 0.1870(14) 0.103(7) Uani 1 1 d . . .
C19 C 0.2540(13) -0.0467(7) 0.3233(8) 0.060(5) Uani 1 1 d . . .
C20 C 0.2009(14) -0.1035(9) 0.3321(8) 0.066(5) Uani 1 1 d . . .
C21 C 0.267(2) -0.1535(8) 0.3545(10) 0.090(7) Uani 1 1 d . . .
C22 C 0.380(3) -0.1471(11) 0.3652(13) 0.126(10) Uani 1 1 d . . .
C23 C 0.4274(19) -0.0904(12) 0.3595(14) 0.143(12) Uani 1 1 d . . .
C24 C 0.3685(15) -0.0413(8) 0.3363(11) 0.094(8) Uani 1 1 d . . .
C25 C 0.0380(12) 0.0192(7) 0.3959(9) 0.059(5) Uani 1 1 d . . .
C26 C 0.0328(12) 0.0107(7) 0.3260(9) 0.060(5) Uani 1 1 d . . .
C27 C 0.3629(15) 0.1697(8) 0.1810(9) 0.060(5) Uani 1 1 d . . .
C28 C 0.2667(16) 0.1467(8) 0.1530(10) 0.068(6) Uani 1 1 d . . .
C29 C 0.2512(18) 0.1531(11) 0.0907(12) 0.093(7) Uani 1 1 d . . .
C30 C 0.327(3) 0.1860(13) 0.0568(11) 0.105(8) Uani 1 1 d . . .
C31 C 0.424(2) 0.2060(11) 0.0859(15) 0.109(9) Uani 1 1 d . . .
C32 C 0.4450(19) 0.1993(9) 0.1477(11) 0.081(6) Uani 1 1 d . . .
C33 C 0.5153(12) 0.1077(7) 0.2647(8) 0.052(5) Uani 1 1 d . . .
C34 C 0.5274(17) 0.0603(10) 0.2220(11) 0.093(7) Uani 1 1 d . . .
C35 C 0.622(2) 0.0209(9) 0.2230(12) 0.108(8) Uani 1 1 d . . .
C36 C 0.7037(17) 0.0290(9) 0.2682(11) 0.081(6) Uani 1 1 d . . .
C37 C 0.6935(15) 0.0739(11) 0.3072(10) 0.084(6) Uani 1 1 d . . .
C38 C 0.5994(15) 0.1133(9) 0.3074(8) 0.078(6) Uani 1 1 d . . .
C39 C 0.3499(12) 0.2608(8) 0.4298(8) 0.050(5) Uani 1 1 d . . .
C40 C 0.3363(16) 0.2240(9) 0.4789(10) 0.078(6) Uani 1 1 d . . .
C41 C 0.397(2) 0.2354(11) 0.5328(11) 0.106(8) Uani 1 1 d . . .
C42 C 0.4714(18) 0.2871(12) 0.5350(12) 0.097(7) Uani 1 1 d . . .
C43 C 0.4850(18) 0.3201(10) 0.4848(12) 0.091(8) Uani 1 1 d . . .
C44 C 0.4255(16) 0.3111(9) 0.4311(10) 0.079(6) Uani 1 1 d . . .
C45 C 0.1423(13) 0.2987(7) 0.3682(10) 0.053(5) Uani 1 1 d . . .
C46 C 0.1065(17) 0.3181(10) 0.4236(10) 0.078(6) Uani 1 1 d . . .
C47 C 0.011(2) 0.3551(9) 0.4277(11) 0.085(7) Uani 1 1 d . . .
C48 C -0.0449(18) 0.3750(10) 0.3765(16) 0.103(8) Uani 1 1 d . . .
C49 C -0.0113(17) 0.3555(9) 0.3212(11) 0.083(6) Uani 1 1 d . . .
C50 C 0.0846(16) 0.3178(9) 0.3159(10) 0.078(6) Uani 1 1 d . . .
C51 C 0.4456(13) 0.2354(8) 0.2854(9) 0.069(6) Uani 1 1 d . . .
C52 C 0.3462(15) 0.2784(8) 0.3000(8) 0.067(5) Uani 1 1 d . . .
C53 C 0.058(2) 0.1773(9) 0.2518(13) 0.072(8) Uani 1 1 d . . .
C54 C 0.4269(17) 0.0897(10) 0.4243(9) 0.078(6) Uani 1 1 d . . .
C55 C -0.132(3) 0.2340(18) 0.2096(17) 0.235(14) Uiso 1 1 d . . .
C56 C -0.220(3) 0.1961(18) 0.1846(19) 0.276(16) Uiso 1 1 d . . .
O1W O 0.245(3) 0.4034(17) 0.5617(16) 0.211(13) Uiso 0.70 1 d P . .
O1W' O 0.084(4) 0.469(2) 0.551(2) 0.129(18) Uiso 0.30 1 d P . .
B B -0.354(3) 0.367(2) 0.290(2) 0.149(12) Uiso 1 1 d . . .
F1 F -0.4391(18) 0.3678(11) 0.2408(12) 0.121(8) Uiso 0.63(3) 1 d P . .
F2 F -0.3747(19) 0.3371(11) 0.3407(12) 0.117(8) Uiso 0.63(3) 1 d P . .
F3 F -0.255(2) 0.3699(13) 0.2526(11) 0.132(10) Uiso 0.63(3) 1 d P . .
F4 F -0.330(2) 0.4257(13) 0.3266(14) 0.172(13) Uiso 0.63(3) 1 d P . .
F1' F -0.340(2) 0.3131(14) 0.3127(16) 0.068(10) Uiso 0.37(3) 1 d P . .
F2' F -0.285(5) 0.407(3) 0.276(3) 0.20(2) Uiso 0.37(3) 1 d P . .
F3' F -0.458(2) 0.3891(13) 0.2751(15) 0.073(11) Uiso 0.37(3) 1 d P . .
F4' F -0.322(4) 0.308(3) 0.245(3) 0.19(2) Uiso 0.37(3) 1 d P . .
H2A H 0.2435 0.0233 0.4743 0.120 Uiso 1 1 d . . .
H3A H 0.3218 0.0173 0.5710 0.120 Uiso 1 1 d . . .
H4A H 0.2597 0.0847 0.6460 0.120 Uiso 1 1 d . . .
H5A H 0.1193 0.1581 0.6243 0.120 Uiso 1 1 d . . .
H6A H 0.0410 0.1641 0.5276 0.120 Uiso 1 1 d . . .
H8A H -0.0277 0.2078 0.3592 0.120 Uiso 1 1 d . . .
H9A H -0.2019 0.2574 0.3688 0.120 Uiso 1 1 d . . .
H10A H -0.3340 0.2187 0.4361 0.120 Uiso 1 1 d . . .
H11A H -0.2920 0.1304 0.4937 0.120 Uiso 1 1 d . . .
H12A H -0.1178 0.0808 0.4840 0.120 Uiso 1 1 d . . .
H14A H 0.0042 0.0479 0.2072 0.120 Uiso 1 1 d . . .
H15A H -0.0151 0.0316 0.1038 0.120 Uiso 1 1 d . . .
H16A H 0.1269 -0.0197 0.0515 0.120 Uiso 1 1 d . . .
H17A H 0.2882 -0.0547 0.1027 0.120 Uiso 1 1 d . . .
H18A H 0.3075 -0.0385 0.2061 0.120 Uiso 1 1 d . . .
H20A H 0.1239 -0.1091 0.3231 0.120 Uiso 1 1 d . . .
H21A H 0.2279 -0.1938 0.3598 0.120 Uiso 1 1 d . . .
H22A H 0.4200 -0.1824 0.3818 0.120 Uiso 1 1 d . . .
H23A H 0.5081 -0.0862 0.3671 0.120 Uiso 1 1 d . . .
H24A H 0.4041 -0.0015 0.3304 0.120 Uiso 1 1 d . . .
H25A H -0.0347 0.0105 0.4129 0.120 Uiso 1 1 d . . .
H25B H 0.0921 -0.0101 0.4131 0.120 Uiso 1 1 d . . .
H26A H 0.0049 -0.0304 0.3165 0.120 Uiso 1 1 d . . .
H26B H -0.0191 0.0411 0.3091 0.120 Uiso 1 1 d . . .
H28A H 0.2105 0.1251 0.1771 0.120 Uiso 1 1 d . . .
H29A H 0.1828 0.1376 0.0737 0.120 Uiso 1 1 d . . .
H30A H 0.3186 0.1889 0.0169 0.120 Uiso 1 1 d . . .
H31A H 0.4820 0.2275 0.0635 0.120 Uiso 1 1 d . . .
H32A H 0.5096 0.2149 0.1669 0.120 Uiso 1 1 d . . .
H34A H 0.4729 0.0548 0.1904 0.120 Uiso 1 1 d . . .
H35A H 0.6303 -0.0107 0.1935 0.120 Uiso 1 1 d . . .
H36A H 0.7680 0.0022 0.2686 0.120 Uiso 1 1 d . . .
H37A H 0.7482 0.0805 0.3406 0.120 Uiso 1 1 d . . .
H38A H 0.5908 0.1460 0.3375 0.120 Uiso 1 1 d . . .
H40A H 0.2841 0.1895 0.4779 0.120 Uiso 1 1 d . . .
H41A H 0.3850 0.2098 0.5666 0.120 Uiso 1 1 d . . .
H42A H 0.5119 0.2931 0.5710 0.120 Uiso 1 1 d . . .
H43A H 0.5378 0.3561 0.4867 0.120 Uiso 1 1 d . . .
H44A H 0.4369 0.3357 0.3980 0.120 Uiso 1 1 d . . .
H46A H 0.1447 0.3050 0.4584 0.120 Uiso 1 1 d . . .
H47A H -0.0147 0.3684 0.4658 0.120 Uiso 1 1 d . . .
H48A H -0.1117 0.4000 0.3789 0.120 Uiso 1 1 d . . .
H49A H -0.0492 0.3683 0.2847 0.120 Uiso 1 1 d . . .
H50A H 0.1103 0.3050 0.2774 0.120 Uiso 1 1 d . . .
H51A H 0.4881 0.2533 0.2518 0.120 Uiso 1 1 d . . .
H51B H 0.4950 0.2311 0.3189 0.120 Uiso 1 1 d . . .
H52A H 0.3726 0.3194 0.3114 0.120 Uiso 1 1 d . . .
H52B H 0.2965 0.2839 0.2646 0.120 Uiso 1 1 d . . .
H55A H -0.1171 0.2705 0.1873 0.120 Uiso 1 1 d . . .
H55B H -0.1433 0.2421 0.2498 0.120 Uiso 1 1 d . . .
H56A H -0.2906 0.2320 0.1880 0.120 Uiso 1 1 d . . .
H56B H -0.2170 0.1943 0.1420 0.120 Uiso 1 1 d . . .
H56C H -0.2436 0.1655 0.2055 0.120 Uiso 1 1 d . . .

loop_
_atom_site_aniso_label
_atom_site_aniso_U_11
_atom_site_aniso_U_22
_atom_site_aniso_U_33
_atom_site_aniso_U_23
_atom_site_aniso_U_13
_atom_site_aniso_U_12
Mo 0.0329(8) 0.0361(8) 0.0627(11) 0.0021(9) -0.0031(6) -0.0040(8)
P1 0.036(3) 0.039(2) 0.071(4) 0.003(2) 0.005(2) -0.003(2)
P2 0.034(2) 0.041(3) 0.070(4) -0.005(2) -0.005(2) -0.004(2)
P3 0.039(3) 0.049(3) 0.064(3) 0.005(3) 0.002(2) -0.007(2)
P4 0.047(3) 0.037(3) 0.065(4) 0.008(2) -0.001(2) -0.005(2)
N1 0.035(10) 0.034(10) 0.087(14) 0.003(9) -0.009(9) 0.028(7)
N2 0.15(2) 0.20(3) 0.17(3) -0.01(2) -0.002(19) 0.10(2)
N3 0.044(8) 0.049(8) 0.072(11) 0.014(8) -0.023(8) 0.001(6)
N4 0.043(11) 0.17(2) 0.17(2) 0.045(16) -0.039(12) 0.005(11)
C1 0.054(11) 0.041(9) 0.051(13) 0.007(10) -0.008(9) -0.009(9)
C2 0.038(10) 0.075(13) 0.054(13) 0.036(11) 0.003(9) -0.017(9)
C3 0.042(11) 0.089(15) 0.093(19) 0.027(15) 0.019(13) 0.002(10)
C4 0.045(12) 0.118(18) 0.066(16) 0.051(15) -0.009(11) -0.024(12)
C5 0.068(13) 0.093(15) 0.073(16) -0.015(14) 0.002(11) -0.034(14)
C6 0.064(11) 0.057(11) 0.061(14) 0.002(12) -0.024(11) -0.016(10)
C7 0.042(9) 0.064(12) 0.052(12) 0.016(10) 0.002(9) -0.005(9)
C8 0.040(10) 0.068(12) 0.076(15) 0.007(11) -0.008(9) 0.020(9)
C9 0.065(14) 0.069(13) 0.110(19) 0.007(13) -0.013(13) 0.025(11)
C10 0.034(11) 0.085(16) 0.097(19) -0.037(14) -0.006(12) 0.017(11)
C11 0.042(11) 0.095(17) 0.090(17) -0.025(14) 0.013(11) -0.005(11)
C12 0.060(12) 0.059(13) 0.080(14) -0.003(11) 0.013(11) -0.002(9)
C13 0.044(12) 0.049(11) 0.090(16) 0.016(11) -0.017(11) 0.004(9)
C14 0.077(16) 0.123(19) 0.072(17) -0.040(16) 0.010(14) -0.010(14)
C15 0.11(2) 0.16(3) 0.13(3) -0.03(2) -0.03(2) -0.022(18)
C16 0.28(5) 0.10(2) 0.07(2) -0.018(17) -0.05(3) -0.04(3)
C17 0.17(3) 0.072(17) 0.12(3) -0.024(18) 0.03(2) 0.007(17)
C18 0.13(2) 0.082(16) 0.10(2) -0.004(16) -0.009(18) 0.013(15)
C19 0.045(11) 0.046(12) 0.088(15) 0.011(10) -0.006(10) 0.004(9)
C20 0.068(12) 0.047(11) 0.083(15) 0.007(11) -0.010(11) -0.009(9)
C21 0.16(2) 0.027(11) 0.079(17) -0.006(11) 0.004(16) -0.012(14)
C22 0.13(2) 0.060(16) 0.18(3) 0.030(16) -0.08(2) 0.017(15)
C23 0.102(19) 0.072(17) 0.25(4) -0.01(2) -0.07(2) 0.039(17)
C24 0.055(13) 0.044(12) 0.18(2) 0.003(13) -0.030(14) 0.006(10)
C25 0.048(11) 0.028(9) 0.101(16) 0.009(10) 0.027(10) -0.011(8)
C26 0.040(10) 0.045(10) 0.096(17) -0.014(11) 0.006(10) -0.010(8)
C27 0.047(12) 0.058(12) 0.076(16) 0.014(11) 0.020(12) 0.018(9)
C28 0.051(12) 0.075(14) 0.079(17) -0.018(12) -0.006(11) 0.011(10)
C29 0.079(16) 0.12(2) 0.079(18) 0.007(16) -0.020(14) 0.016(13)
C30 0.11(2) 0.12(2) 0.08(2) 0.034(17) -0.003(18) 0.026(17)
C31 0.10(2) 0.099(19) 0.13(3) 0.014(18) 0.030(19) -0.012(15)
C32 0.123(19) 0.080(15) 0.042(15) 0.012(12) 0.002(14) -0.008(13)
C33 0.023(9) 0.052(12) 0.080(14) 0.002(10) 0.008(9) 0.003(7)
C34 0.075(14) 0.060(13) 0.14(2) -0.014(15) -0.038(14) 0.001(12)
C35 0.098(17) 0.056(13) 0.17(3) -0.026(14) -0.032(18) 0.012(12)
C36 0.075(15) 0.055(13) 0.114(19) -0.016(14) 0.002(14) 0.008(11)
C37 0.049(12) 0.105(18) 0.097(17) -0.008(14) -0.012(11) 0.020(12)
C38 0.050(11) 0.116(18) 0.067(13) -0.021(13) -0.006(10) -0.005(12)
C39 0.042(10) 0.041(10) 0.067(14) 0.011(10) 0.000(9) -0.004(8)
C40 0.083(14) 0.079(15) 0.071(16) 0.000(13) -0.008(13) -0.033(11)
C41 0.122(19) 0.103(18) 0.092(19) 0.013(15) -0.021(16) -0.043(15)
C42 0.088(17) 0.12(2) 0.08(2) -0.012(17) -0.028(15) -0.020(14)
C43 0.102(17) 0.084(16) 0.09(2) 0.019(14) -0.031(16) -0.044(13)
C44 0.072(13) 0.082(14) 0.082(17) 0.002(12) -0.036(12) -0.016(11)
C45 0.043(11) 0.046(11) 0.072(16) 0.009(10) 0.010(11) 0.000(8)
C46 0.072(14) 0.071(14) 0.091(19) 0.004(13) 0.022(13) -0.005(11)
C47 0.100(18) 0.054(14) 0.10(2) -0.003(13) 0.034(15) 0.007(12)
C48 0.084(15) 0.063(14) 0.16(3) 0.005(17) 0.043(18) 0.043(12)
C49 0.072(14) 0.061(14) 0.11(2) 0.006(13) 0.008(13) 0.023(11)
C50 0.065(13) 0.070(13) 0.097(19) 0.002(13) -0.030(13) 0.003(11)
C51 0.046(11) 0.052(11) 0.109(17) -0.031(11) 0.027(11) -0.013(9)
C52 0.090(14) 0.045(11) 0.066(14) 0.012(10) -0.008(12) -0.022(10)
C53 0.08(2) 0.030(13) 0.11(3) -0.017(14) 0.035(18) 0.014(12)
C54 0.052(13) 0.109(16) 0.075(15) 0.047(13) 0.027(12) -0.029(12)

loop_
_atom_type_symbol
_atom_type_description
_atom_type_scat_dispersion_real
_atom_type_scat_dispersion_imag
_atom_type_scat_source
C C 0.0033 0.0016 'International Tables Vol C Tables 4.2.6.8 and 6.1.1.4'
H H 0.0000 0.0000 'International Tables Vol C Tables 4.2.6.8 and 6.1.1.4'
B B 0.0013 0.0007 'International Tables Vol C Tables 4.2.6.8 and 6.1.1.4'
N N 0.0061 0.0033 'International Tables Vol C Tables 4.2.6.8 and 6.1.1.4'
F F 0.0171 0.0103 'International Tables Vol C Tables 4.2.6.8 and 6.1.1.4'
P P 0.1023 0.0942 'International Tables Vol C Tables 4.2.6.8 and 6.1.1.4'
Mo Mo -1.6832 0.6857 'International Tables Vol C Tables 4.2.6.8 and 6.1.1.4'
O O 0.0106 0.0060 'International Tables Vol C Tables 4.2.6.8 and 6.1.1.4'

loop_
_geom_angle_atom_site_label_1
_geom_angle_atom_site_label_2
_geom_angle_atom_site_label_3
_geom_angle
_geom_angle_site_symmetry_1
_geom_angle_site_symmetry_3
_geom_angle_publ_flag
N3 Mo N1 177.5(7) . . ?
N3 Mo P4 92.9(4) . . ?
N1 Mo P4 85.8(5) . . ?
N3 Mo P2 98.7(4) . . ?
N1 Mo P2 82.7(5) . . ?
P4 Mo P2 168.42(15) . . ?
N3 Mo P3 87.5(4) . . ?
N1 Mo P3 90.2(5) . . ?
P4 Mo P3 79.37(15) . . ?
P2 Mo P3 100.98(15) . . ?
N3 Mo P1 90.7(4) . . ?
N1 Mo P1 91.6(5) . . ?
P4 Mo P1 100.92(15) . . ?
P2 Mo P1 79.10(14) . . ?
P3 Mo P1 178.19(16) . . ?
C25 P1 C1 103.7(8) . . ?
C25 P1 C7 102.7(7) . . ?
C1 P1 C7 103.1(8) . . ?
C25 P1 Mo 106.8(6) . . ?
C1 P1 Mo 114.4(5) . . ?
C7 P1 Mo 123.9(5) . . ?
C13 P2 C26 104.1(9) . . ?
C13 P2 C19 102.7(9) . . ?
C26 P2 C19 104.4(8) . . ?
C13 P2 Mo 121.8(6) . . ?
C26 P2 Mo 104.3(5) . . ?
C19 P2 Mo 117.6(6) . . ?
C27 P3 C33 104.5(8) . . ?
C27 P3 C51 102.3(9) . . ?
C33 P3 C51 103.3(7) . . ?
C27 P3 Mo 122.9(6) . . ?
C33 P3 Mo 115.2(5) . . ?
C51 P3 Mo 106.3(6) . . ?
C52 P4 C45 104.3(9) . . ?
C52 P4 C39 104.1(8) . . ?
C45 P4 C39 103.6(9) . . ?
C52 P4 Mo 106.7(6) . . ?
C45 P4 Mo 121.2(5) . . ?
C39 P4 Mo 115.2(5) . . ?
C53 N1 Mo 173(3) . . ?
C53 N2 C55 133(3) . . ?
C54 N3 Mo 177.0(13) . . ?
C6 C1 C2 117.8(15) . . ?
C6 C1 P1 123.5(14) . . ?
C2 C1 P1 118.6(14) . . ?
C3 C2 C1 120.6(18) . . ?
C2 C3 C4 122.7(19) . . ?
C3 C4 C5 118.2(18) . . ?
C6 C5 C4 119.8(19) . . ?
C5 C6 C1 120.7(17) . . ?
C8 C7 C12 120.0(15) . . ?
C8 C7 P1 121.6(12) . . ?
C12 C7 P1 118.4(13) . . ?
C7 C8 C9 119.8(17) . . ?
C8 C9 C10 118.7(17) . . ?
C11 C10 C9 121.9(16) . . ?
C10 C11 C12 120.4(18) . . ?
C11 C12 C7 119.1(17) . . ?
C18 C13 C14 118(2) . . ?
C18 C13 P2 120.4(17) . . ?
C14 C13 P2 121.9(18) . . ?
C13 C14 C15 125(2) . . ?
C16 C15 C14 117(3) . . ?
C15 C16 C17 120(3) . . ?
C18 C17 C16 119(3) . . ?
C13 C18 C17 121(2) . . ?
C24 C19 C20 119.3(15) . . ?
C24 C19 P2 119.9(13) . . ?
C20 C19 P2 120.8(13) . . ?
C19 C20 C21 117.7(16) . . ?
C22 C21 C20 121.5(17) . . ?
C23 C22 C21 119.0(18) . . ?
C22 C23 C24 121(2) . . ?
C23 C24 C19 120.6(18) . . ?
C26 C25 P1 109.0(11) . . ?
C25 C26 P2 108.8(10) . . ?
C32 C27 C28 120.3(19) . . ?
C32 C27 P3 118.0(17) . . ?
C28 C27 P3 121.6(16) . . ?
C27 C28 C29 120(2) . . ?
C30 C29 C28 121(2) . . ?
C31 C30 C29 117(2) . . ?
C30 C31 C32 125(2) . . ?
C27 C32 C31 117(2) . . ?
C38 C33 C34 116.9(15) . . ?
C38 C33 P3 123.7(14) . . ?
C34 C33 P3 119.4(14) . . ?
C35 C34 C33 121.0(18) . . ?
C34 C35 C36 119(2) . . ?
C37 C36 C35 120.2(19) . . ?
C36 C37 C38 122.0(19) . . ?
C33 C38 C37 121.1(17) . . ?
C40 C39 C44 120.8(16) . . ?
C40 C39 P4 119.1(13) . . ?
C44 C39 P4 120.0(14) . . ?
C39 C40 C41 121.2(17) . . ?
C42 C41 C40 118(2) . . ?
C43 C42 C41 118(2) . . ?
C42 C43 C44 125.4(19) . . ?
C39 C44 C43 116.1(17) . . ?
C46 C45 C50 120.2(17) . . ?
C46 C45 P4 121.1(17) . . ?
C50 C45 P4 118.7(16) . . ?
C47 C46 C45 120(2) . . ?
C48 C47 C46 120(2) . . ?
C49 C48 C47 120.5(18) . . ?
C48 C49 C50 120(2) . . ?
C45 C50 C49 119(2) . . ?
C52 C51 P3 109.1(11) . . ?
C51 C52 P4 110.2(12) . . ?
N1 C53 N2 170(3) . . ?
N4 C54 N3 179(3) . . ?
C56 C55 N2 108(3) . . ?
F2' B F1' 131(5) . . ?
F2' B F2 134(5) . . ?
F1' B F2 41(2) . . ?
F2' B F3' 107(5) . . ?
F1' B F3' 121(4) . . ?
F2 B F3' 101(3) . . ?
F2' B F3 43(3) . . ?
F1' B F3 100(4) . . ?
F2 B F3 133(4) . . ?
F3' B F3 125(4) . . ?
F2' B F1 104(4) . . ?
F1' B F1 113(4) . . ?
F2 B F1 120(3) . . ?
F3' B F1 37.4(16) . . ?
F3 B F1 97(3) . . ?
F2' B F4 57(4) . . ?
F1' B F4 121(4) . . ?
F2 B F4 89(3) . . ?
F3' B F4 90(3) . . ?
F3 B F4 98(3) . . ?
F1 B F4 120(3) . . ?
F2' B F4' 103(5) . . ?
F1' B F4' 61(3) . . ?
F2 B F4' 101(4) . . ?
F3' B F4' 109(4) . . ?
F3 B F4' 60(3) . . ?
F1 B F4' 74(3) . . ?
F4 B F4' 156(4) . . ?
F3' F1 B 64(3) . . ?
F1' F2 B 66(3) . . ?
F2' F3 B 56(4) . . ?
F2' F3 F4' 122(5) . . ?
B F3 F4' 67(3) . . ?
F2' F4 B 50(3) . . ?
F2 F1' B 73(3) . . ?
F2 F1' F4' 142(4) . . ?
B F1' F4' 72(3) . . ?
F3 F2' B 80(5) . . ?
F3 F2' F4 145(7) . . ?
B F2' F4 73(5) . . ?
F1 F3' B 79(3) . . ?
F1' F4' F3 85(3) . . ?
F1' F4' B 47(2) . . ?
F3 F4' B 54(3) . . ?

loop_
_geom_bond_atom_site_label_1
_geom_bond_atom_site_label_2
_geom_bond_distance
_geom_bond_site_symmetry_2
_geom_bond_publ_flag
Mo N3 1.801(12) . ?
Mo N1 2.050(16) . ?
Mo P4 2.542(4) . ?
Mo P2 2.550(4) . ?
Mo P3 2.560(5) . ?
Mo P1 2.579(5) . ?
P1 C25 1.823(15) . ?
P1 C1 1.835(17) . ?
P1 C7 1.843(16) . ?
P2 C13 1.78(2) . ?
P2 C26 1.807(16) . ?
P2 C19 1.837(16) . ?
P3 C27 1.82(2) . ?
P3 C33 1.820(15) . ?
P3 C51 1.849(16) . ?
P4 C52 1.822(18) . ?
P4 C45 1.836(17) . ?
P4 C39 1.850(17) . ?
N1 C53 0.90(3) . ?
N2 C53 1.41(3) . ?
N2 C55 1.54(4) . ?
N3 C54 1.29(2) . ?
N4 C54 1.20(2) . ?
C1 C6 1.37(2) . ?
C1 C2 1.40(2) . ?
C2 C3 1.33(2) . ?
C3 C4 1.33(3) . ?
C4 C5 1.41(3) . ?
C5 C6 1.36(2) . ?
C7 C8 1.37(2) . ?
C7 C12 1.41(2) . ?
C8 C9 1.40(2) . ?
C9 C10 1.41(3) . ?
C10 C11 1.32(2) . ?
C11 C12 1.41(2) . ?
C13 C18 1.35(3) . ?
C13 C14 1.34(2) . ?
C14 C15 1.40(3) . ?
C15 C16 1.36(4) . ?
C16 C17 1.43(4) . ?
C17 C18 1.37(3) . ?
C19 C24 1.38(2) . ?
C19 C20 1.38(2) . ?
C20 C21 1.40(2) . ?
C21 C22 1.36(3) . ?
C22 C23 1.34(3) . ?
C23 C24 1.35(3) . ?
C25 C26 1.56(2) . ?
C27 C32 1.38(2) . ?
C27 C28 1.37(2) . ?
C28 C29 1.39(3) . ?
C29 C30 1.37(3) . ?
C30 C31 1.36(3) . ?
C31 C32 1.39(3) . ?
C33 C38 1.36(2) . ?
C33 C34 1.39(2) . ?
C34 C35 1.39(3) . ?
C35 C36 1.39(3) . ?
C36 C37 1.29(2) . ?
C37 C38 1.39(2) . ?
C39 C40 1.35(2) . ?
C39 C44 1.39(2) . ?
C40 C41 1.40(3) . ?
C41 C42 1.41(3) . ?
C42 C43 1.33(3) . ?
C43 C44 1.38(3) . ?
C45 C46 1.37(3) . ?
C45 C50 1.39(2) . ?
C46 C47 1.38(3) . ?
C47 C48 1.37(3) . ?
C48 C49 1.36(3) . ?
C49 C50 1.39(2) . ?
C51 C52 1.52(2) . ?
C55 C56 1.42(4) . ?
B F2' 1.22(6) . ?
B F1' 1.26(5) . ?
B F2 1.31(4) . ?
B F3' 1.35(4) . ?
B F3 1.44(5) . ?
B F1 1.47(4) . ?
B F4 1.51(5) . ?
B F4' 1.64(6) . ?
F1 F3' 0.91(3) . ?
F2 F1' 0.90(3) . ?
F3 F2' 1.00(6) . ?
F3 F4' 1.54(5) . ?
F4 F2' 1.32(6) . ?
1' F4' 1.51(6) . ?
